data_1530607
loop_
_publ_author_name
'Porai-Koshits, M.A.'

_publ_section_title
;
 About the crystal structure of potassium tetranitropalladate
;
_journal_name_full 'Doklady Akademii Nauk SSSR'
_journal_page_first 603
_journal_page_last 605
_journal_volume 58
_journal_year 1947
_chemical_formula_sum 'K2 N4 O8 Pd'
_chemical_name_systematic 'K2 (Pd (N O2)4)'
_space_group_IT_number 14
_symmetry_space_group_name_Hall '-P 2yab'
_symmetry_space_group_name_H-M 'P 1 21/a 1'
_cell_angle_alpha 90
_cell_angle_beta 96.57
_cell_angle_gamma 90
_cell_formula_units_Z 4
_cell_length_a 7.82
_cell_length_b 12.82
_cell_length_c 9.44
_cell_volume 940.168
_citation_journal_id_ASTM DANKAS
_cod_data_source_file Porai-Koshits_DANKAS_1947_1973.cif
_cod_data_source_block K2N4O8Pd1
_cod_original_cell_volume 940.1675
_cod_original_sg_symbol_Hall '-P 2ybc (z,y,-x)'
_cod_original_formula_sum 'K2 N4 O8 Pd1'
_cod_database_code 1530607

loop_
_symmetry_equiv_pos_as_xyz
x,y,z
-x+1/2,y+1/2,-z
-x,-y,-z
x-1/2,-y-1/2,z

loop_
_atom_site_label
_atom_site_type_symbol
_atom_site_fract_x
_atom_site_fract_y
_atom_site_fract_z
_atom_site_occupancy
_atom_site_U_iso_or_equiv
O5 O-2 -0.326 0.066 0.392 1 0.0
O2 O-2 0.013 0.199 -0.104 1 0.0
N2 N+3 0.234 -0.08 0 1 0.0
O3 O-2 0.338 -0.048 0.084 1 0.0
N4 N+3 0.012 0.147 0.41 1 0.0
O7 O-2 -0.057 0.208 0.46 1 0.0
N3 N+3 -0.268 -0.009 0.456 1 0.0
Pd1 Pd+2 0 0 0 1 0.0
O1 O-2 0.25 0.119 -0.104 1 0.0
N1 N+3 0.109 0.132 -0.087 1 0.0
K1 K+1 0.416 0.16 0.18 1 0.0
Pd2 Pd+2 0 0 0.5 1 0.0
O6 O-2 -0.326 -0.09 0.509 1 0.0
O8 O-2 0.086 0.144 0.304 1 0.0
K2 K+1 0.155 0.335 0.659 1 0.0
O4 O-2 0.226 -0.145 -0.084 1 0.0
